data_7247009
loop_
_publ_author_name
'Brown, Matthew L.'
'Karpiuk, Thomas E.'
'Leznoff, Daniel B.'

_publ_section_title
;
 Emissive lanthanide dicyanoaurate coordination polymers with
 2,2&#x2032;-bipyridine dioxide antenna groups and their hydration states
;
_journal_issue 33
_journal_name_full CrystEngComm
_journal_page_first 4658
_journal_page_last 4668
_journal_paper_doi 10.1039/D3CE00583F
_journal_volume 25
_journal_year 2023
_chemical_formula_moiety 'C52 H40 Au6 N20 O12 Sm Tb, 8(H2 O)'
_chemical_formula_sum 'C52 H56 Au6 N20 O20 Sm Tb'
_chemical_formula_weight 2772.23
_space_group_crystal_system monoclinic
_space_group_IT_number 15
_space_group_name_Hall '-C 2yc'
_space_group_name_H-M_alt 'C 1 2/c 1'
_atom_sites_solution_hydrogens mixed
_atom_sites_solution_primary dual
_audit_creation_date 2022-11-29
_audit_creation_method
;
Olex2 1.2
(compiled 2018.05.29 svn.r3508 for OlexSys, GUI svn.r5506)
;
_audit_update_record
;
2022-12-01 deposited with the CCDC.	2023-07-05 downloaded from the CCDC.
;
_cell_angle_alpha 90
_cell_angle_beta 91.5120(10)
_cell_angle_gamma 90
_cell_formula_units_Z 2
_cell_length_a 7.8419(6)
_cell_length_b 19.2528(15)
_cell_length_c 23.7526(18)
_cell_measurement_reflns_used 9981
_cell_measurement_temperature 150(2)
_cell_measurement_theta_max 30.964
_cell_measurement_theta_min 2.283
_cell_volume 3584.9(5)
_computing_cell_refinement 'SAINT v8.37A (Bruker, 2015)'
_computing_data_reduction 'SAINT v8.37A (Bruker, 2015)'
_computing_molecular_graphics
;
Olex2 (Dolomanov et al., 2009) 
 and ShelxLE (H\"ubschle et al., 2011)
;
_computing_publication_material 'Olex2 (Dolomanov et al., 2009)'
_computing_structure_refinement 'ShelXL (Sheldrick, 2015)'
_computing_structure_solution 'ShelXT (Sheldrick, 2015)'
_diffrn_ambient_temperature 150(2)
_diffrn_detector 'Bruker APEX2 area detector'
_diffrn_detector_area_resol_mean 8.3
_diffrn_measured_fraction_theta_full 1.000
_diffrn_measured_fraction_theta_max 0.925
_diffrn_measurement_device 'three-circle diffractometer'
_diffrn_measurement_device_type 'Bruker APEX-II CCD'
_diffrn_measurement_method '\f and \w scans'
_diffrn_radiation_monochromator 'horizontally mounted graphite crystal'
_diffrn_radiation_type MoK\a
_diffrn_radiation_wavelength 0.71073
_diffrn_reflns_av_R_equivalents 0.0323
_diffrn_reflns_av_unetI/netI 0.0316
_diffrn_reflns_Laue_measured_fraction_full 1.000
_diffrn_reflns_Laue_measured_fraction_max 0.925
_diffrn_reflns_limit_h_max 11
_diffrn_reflns_limit_h_min -11
_diffrn_reflns_limit_k_max 26
_diffrn_reflns_limit_k_min -28
_diffrn_reflns_limit_l_max 34
_diffrn_reflns_limit_l_min -34
_diffrn_reflns_number 23074
_diffrn_reflns_point_group_measured_fraction_full 1.000
_diffrn_reflns_point_group_measured_fraction_max 0.925
_diffrn_reflns_theta_full 25.242
_diffrn_reflns_theta_max 31.213
_diffrn_reflns_theta_min 1.715
_diffrn_source 'sealed tube'
_diffrn_standards_number 0
_exptl_absorpt_coefficient_mu 14.086
_exptl_absorpt_correction_T_max 0.7462
_exptl_absorpt_correction_T_min 0.4699
_exptl_absorpt_correction_type multi-scan
_exptl_absorpt_process_details
;
SADABS-2016/2 (Bruker,2016/2) was used for absorption correction. 
wR2(int) was 0.1050 before and 0.0397 after correction. 
The Ratio of minimum to maximum transmission is 0.6297. 
;
_exptl_crystal_colour colourless
_exptl_crystal_colour_primary colourless
_exptl_crystal_density_diffrn 2.568
_exptl_crystal_description irregular
_exptl_crystal_F_000 2538
_exptl_crystal_preparation Luminescent
_exptl_crystal_recrystallization_method 'Slow evaporation from water'
_exptl_crystal_size_max 0.264
_exptl_crystal_size_mid 0.119
_exptl_crystal_size_min 0.066
_refine_diff_density_max 2.570
_refine_diff_density_min -1.569
_refine_diff_density_rms 0.203
_refine_ls_extinction_method none
_refine_ls_goodness_of_fit_ref 1.097
_refine_ls_hydrogen_treatment mixed
_refine_ls_matrix_type full
_refine_ls_number_parameters 257
_refine_ls_number_reflns 5397
_refine_ls_number_restraints 17
_refine_ls_restrained_S_all 1.096
_refine_ls_R_factor_all 0.0418
_refine_ls_R_factor_gt 0.0313
_refine_ls_shift/su_max 0.002
_refine_ls_shift/su_mean 0.000
_refine_ls_structure_factor_coef Fsqd
_refine_ls_weighting_details 'w=1/[\s^2^(Fo^2^)+(0.0235P)^2^+36.8042P] where P=(Fo^2^+2Fc^2^)/3'
_refine_ls_weighting_scheme calc
_refine_ls_wR_factor_gt 0.0652
_refine_ls_wR_factor_ref 0.0682
_reflns_Friedel_coverage 0.000
_reflns_number_gt 4576
_reflns_number_total 5397
_reflns_threshold_expression 'I > 2\s(I)'
_cod_data_source_file d3ce00583f2.cif
_cod_data_source_block 5050SmTb6H2O
_cod_depositor_comments 'Adding full bibliography for 7247008--7247022.cif.'
_cod_database_code 7247009
_shelx_shelxl_version_number 2019/2
_shelx_space_group_comment
;
The symmetry employed for this shelxl refinement is uniquely defined
by the following loop, which should always be used as a source of
symmetry information in preference to the above space-group names.
They are only intended as comments.
;
_shelx_estimated_absorpt_t_max 0.457
_shelx_estimated_absorpt_t_min 0.119
_olex2_refinement_description
;
1. Fixed Uiso
 At 1.2 times of:
  All C(H) groups
 At 1.5 times of:
  All O(H,H) groups
2. Restrained distances
 O1-H1A = O1-H1B = O2_$1-H2A_$1 = O2_$1-H2B_$1 = O3_$1-H3A_$1 = O3_$1-H3B_$1
 0.9 with sigma of 0.02
 H2A-H3B
 2.2 with sigma of 0.02
 O2-H1A
 1.82 with sigma of 0.02
 H1A-H1B
 1.424 with sigma of 0.04
 H2A-H2B
 1.409 with sigma of 0.04
 H3A-H3B
 1.423 with sigma of 0.04
3. Uiso/Uaniso restraints and constraints
Au2A \\sim Au2B: within 2A with sigma of 0.04 and sigma for terminal atoms of
0.08
Uanis(Tb1) = Uanis(Sm1)
4. Rigid body (RIGU) restrains
 Au2A, Au2B
 with sigma for 1-2 distances of 0.004 and sigma for 1-3 distances of 0.004
5. Others
 Sof(Au2B)=0.5*(1-FVAR(2))
 Sof(Au2A)=0.5*FVAR(2)
 Fixed Sof: Sm1(0.25) Tb1(0.25)
6.a Aromatic/amide H refined with riding coordinates:
 C10(H10), C11(H11), C12(H12), C13(H13), C16(H16), C17(H17), C18(H18), C19(H19)
;
_olex2_date_sample_completion 2018-08-17
_olex2_date_sample_data_collection 2018-08-17
_olex2_date_sample_submission 2018-08-17
_olex2_exptl_crystal_mounting_method 'Parabar oil on a MiTiGen Duel-Thickness micromount'

loop_
_space_group_symop_operation_xyz
'x, y, z'
'-x, y, -z+1/2'
'x+1/2, y+1/2, z'
'-x+1/2, y+1/2, -z+1/2'
'-x, -y, -z'
'x, -y, z-1/2'
'-x+1/2, -y+1/2, -z'
'x+1/2, -y+1/2, z-1/2'

loop_
_atom_site_label
_atom_site_type_symbol
_atom_site_fract_x
_atom_site_fract_y
_atom_site_fract_z
_atom_site_U_iso_or_equiv
_atom_site_adp_type
_atom_site_occupancy
_atom_site_site_symmetry_order
_atom_site_calc_flag
_atom_site_refinement_flags_posn
_atom_site_refinement_flags_adp
_atom_site_refinement_flags_occupancy
_atom_site_disorder_assembly
_atom_site_disorder_group
Sm1 Sm 0.500000 0.2147(6) 0.750000 0.0113(6) Uani 0.5 2 d S T P A 1
Tb1 Tb 0.500000 0.2065(5) 0.750000 0.0113(6) Uani 0.5 2 d S T P A 2
Au1 Au 0.46480(3) -0.03137(2) 0.87056(2) 0.02059(6) Uani 1 1 d . . . . .
Au2A Au 0.500000 0.000000 1.000000 0.0251(8) Uani 0.877(13) 2 d S TU P B 1
Au2B Au 0.578(3) 0.0157(6) 0.9881(5) 0.023(2) Uani 0.061(6) 1 d . U . B 2
O1 O 0.7768(5) 0.1540(2) 0.75589(15) 0.0208(7) Uani 1 1 d D . . . .
H1A H 0.847(6) 0.158(3) 0.7256(14) 0.031 Uiso 1 1 d DR . . . .
H1B H 0.847(6) 0.167(3) 0.7841(15) 0.031 Uiso 1 1 d DR . . . .
O2 O 0.9720(5) 0.1750(2) 0.66247(15) 0.0242(8) Uani 1 1 d D . . . .
H2A H 0.928(8) 0.148(2) 0.6352(19) 0.036 Uiso 1 1 d DR . . . .
H2B H 0.956(9) 0.2183(13) 0.651(2) 0.036 Uiso 1 1 d DR . . . .
O3 O 0.8458(8) 0.1037(3) 0.5729(2) 0.0565(15) Uani 1 1 d D . . . .
H3A H 0.753(6) 0.078(4) 0.567(4) 0.085 Uiso 1 1 d DR . . . .
H3B H 0.939(4) 0.087(4) 0.557(3) 0.085 Uiso 1 1 d DR . . . .
O10 O 0.3600(5) 0.26936(19) 0.67503(13) 0.0191(7) Uani 1 1 d . . . . .
O11 O 0.6971(5) 0.28490(18) 0.70656(14) 0.0188(7) Uani 1 1 d . . . . .
N1 N 0.4744(6) 0.1217(2) 0.82723(18) 0.0247(10) Uani 1 1 d . . . . .
C1 C 0.4653(7) 0.0670(3) 0.8456(2) 0.0217(10) Uani 1 1 d . . . . .
C2 C 0.4776(7) -0.1325(3) 0.8856(2) 0.0234(11) Uani 1 1 d . . . . .
C3 C 0.2721(10) -0.0372(4) 1.0150(3) 0.0422(16) Uani 1 1 d . . . . .
C10 C 0.3638(7) 0.2201(3) 0.5864(2) 0.0226(11) Uani 1 1 d . . . . .
H10 H 0.283186 0.186486 0.597870 0.027 Uiso 1 1 calc R . . . .
C11 C 0.4229(8) 0.2189(3) 0.5317(2) 0.0264(12) Uani 1 1 d . . . . .
H11 H 0.384918 0.183910 0.506187 0.032 Uiso 1 1 calc R . . . .
C12 C 0.5351(7) 0.2681(3) 0.5150(2) 0.0264(12) Uani 1 1 d . . . . .
H12 H 0.575528 0.267782 0.477642 0.032 Uiso 1 1 calc R . . . .
C13 C 0.5902(7) 0.3188(3) 0.5528(2) 0.0239(11) Uani 1 1 d . . . . .
H13 H 0.667173 0.353775 0.541231 0.029 Uiso 1 1 calc R . . . .
C14 C 0.5328(7) 0.3183(3) 0.6077(2) 0.0185(10) Uani 1 1 d . . . . .
C15 C 0.5846(7) 0.3720(2) 0.6488(2) 0.0182(10) Uani 1 1 d . . . . .
C16 C 0.5632(7) 0.4419(3) 0.6378(2) 0.0239(11) Uani 1 1 d . . . . .
H16 H 0.507662 0.456448 0.603826 0.029 Uiso 1 1 calc R . . . .
C17 C 0.6224(8) 0.4909(3) 0.6762(3) 0.0292(12) Uani 1 1 d . . . . .
H17 H 0.607491 0.539030 0.668689 0.035 Uiso 1 1 calc R . . . .
C18 C 0.7035(7) 0.4693(3) 0.7256(2) 0.0280(12) Uani 1 1 d . . . . .
H18 H 0.744222 0.502279 0.752455 0.034 Uiso 1 1 calc R . . . .
C19 C 0.7245(7) 0.3987(3) 0.7354(2) 0.0231(11) Uani 1 1 d . . . . .
H19 H 0.779949 0.383246 0.769162 0.028 Uiso 1 1 calc R . . . .
N2 N 0.4928(7) -0.1912(3) 0.8919(2) 0.0295(11) Uani 1 1 d . . . . .
N3 N 0.1415(10) -0.0598(4) 1.0241(3) 0.064(2) Uani 1 1 d . . . . .
N10 N 0.4201(6) 0.2687(2) 0.62325(16) 0.0177(8) Uani 1 1 d . . . . .
N11 N 0.6667(5) 0.3517(2) 0.69715(17) 0.0173(8) Uani 1 1 d . . . . .

loop_
_atom_site_aniso_label
_atom_site_aniso_U_11
_atom_site_aniso_U_22
_atom_site_aniso_U_33
_atom_site_aniso_U_23
_atom_site_aniso_U_13
_atom_site_aniso_U_12
Sm1 0.01755(17) 0.0046(19) 0.01160(14) 0.000 -0.00128(11) 0.000
Tb1 0.01755(17) 0.0046(19) 0.01160(14) 0.000 -0.00128(11) 0.000
Au1 0.02793(11) 0.01572(9) 0.01804(9) 0.00254(7) -0.00118(7) 0.00064(8)
Au2A 0.0331(16) 0.0236(5) 0.0184(4) -0.0006(4) -0.0042(7) 0.0020(8)
Au2B 0.025(6) 0.026(2) 0.017(2) 0.0006(17) 0.001(3) -0.011(3)
O1 0.0177(18) 0.0254(19) 0.0194(17) -0.0004(15) -0.0002(14) 0.0001(15)
O2 0.033(2) 0.0222(19) 0.0172(17) 0.0012(14) -0.0050(15) -0.0005(16)
O3 0.067(4) 0.064(4) 0.039(3) -0.020(3) 0.014(3) -0.030(3)
O10 0.0213(18) 0.0244(18) 0.0115(15) 0.0007(13) 0.0009(13) -0.0009(14)
O11 0.0243(19) 0.0137(16) 0.0183(16) 0.0029(13) -0.0020(14) -0.0012(14)
N1 0.031(3) 0.025(2) 0.018(2) 0.0055(18) -0.0012(18) -0.0009(19)
C1 0.027(3) 0.021(3) 0.017(2) -0.0003(19) -0.001(2) -0.002(2)
C2 0.035(3) 0.017(2) 0.018(2) -0.0007(19) -0.003(2) 0.001(2)
C3 0.051(5) 0.037(4) 0.039(4) -0.006(3) -0.004(3) 0.008(3)
C10 0.025(3) 0.021(3) 0.022(2) 0.002(2) -0.004(2) -0.002(2)
C11 0.036(3) 0.027(3) 0.016(2) -0.003(2) -0.008(2) 0.001(2)
C12 0.031(3) 0.037(3) 0.012(2) 0.000(2) -0.002(2) 0.005(2)
C13 0.029(3) 0.028(3) 0.015(2) 0.003(2) 0.000(2) -0.003(2)
C14 0.022(3) 0.013(2) 0.019(2) 0.0028(18) -0.0053(19) 0.0003(19)
C15 0.023(3) 0.014(2) 0.017(2) 0.0008(18) -0.0009(19) 0.0013(19)
C16 0.028(3) 0.020(3) 0.024(3) 0.008(2) 0.001(2) 0.001(2)
C17 0.037(3) 0.012(2) 0.038(3) 0.003(2) 0.002(3) -0.002(2)
C18 0.030(3) 0.020(3) 0.034(3) -0.011(2) 0.004(2) -0.011(2)
C19 0.026(3) 0.023(3) 0.020(2) -0.004(2) 0.000(2) -0.009(2)
N2 0.041(3) 0.021(2) 0.026(2) 0.0041(19) -0.006(2) -0.003(2)
N3 0.057(5) 0.055(4) 0.081(5) -0.010(4) 0.015(4) -0.002(4)
N10 0.023(2) 0.019(2) 0.0116(17) 0.0023(15) -0.0021(15) -0.0006(16)
N11 0.019(2) 0.0153(19) 0.0179(19) 0.0001(15) 0.0023(16) -0.0036(16)

loop_
_atom_type_symbol
_atom_type_description
_atom_type_scat_dispersion_real
_atom_type_scat_dispersion_imag
_atom_type_scat_source
C C 0.0033 0.0016 'International Tables Vol C Tables 4.2.6.8 and 6.1.1.4'
H H 0.0000 0.0000 'International Tables Vol C Tables 4.2.6.8 and 6.1.1.4'
Au Au -2.0133 8.8022 'International Tables Vol C Tables 4.2.6.8 and 6.1.1.4'
N N 0.0061 0.0033 'International Tables Vol C Tables 4.2.6.8 and 6.1.1.4'
O O 0.0106 0.0060 'International Tables Vol C Tables 4.2.6.8 and 6.1.1.4'
Sm Sm -0.1638 3.4418 'International Tables Vol C Tables 4.2.6.8 and 6.1.1.4'
Tb Tb -0.1723 4.1537 'International Tables Vol C Tables 4.2.6.8 and 6.1.1.4'

loop_
_geom_angle_atom_site_label_1
_geom_angle_atom_site_label_2
_geom_angle_atom_site_label_3
_geom_angle
_geom_angle_site_symmetry_1
_geom_angle_site_symmetry_3
_geom_angle_publ_flag
O1 Sm1 O1 123.4(5) 2_656 . ?
O1 Sm1 N1 68.0(2) . 2_656 ?
O1 Sm1 N1 68.0(2) 2_656 . ?
O1 Sm1 N1 73.4(3) . . ?
O1 Sm1 N1 73.4(3) 2_656 2_656 ?
O10 Sm1 O1 76.90(12) . 2_656 ?
O10 Sm1 O1 131.04(12) 2_656 2_656 ?
O10 Sm1 O1 131.04(12) . . ?
O10 Sm1 O1 76.90(12) 2_656 . ?
O10 Sm1 O10 126.1(5) 2_656 . ?
O10 Sm1 N1 79.20(15) . 2_656 ?
O10 Sm1 N1 79.20(15) 2_656 . ?
O10 Sm1 N1 144.9(3) 2_656 2_656 ?
O10 Sm1 N1 144.9(3) . . ?
O11 Sm1 O1 72.85(12) . . ?
O11 Sm1 O1 72.85(12) 2_656 2_656 ?
O11 Sm1 O1 148.01(16) 2_656 . ?
O11 Sm1 O1 148.01(16) . 2_656 ?
O11 Sm1 O10 76.7(3) 2_656 . ?
O11 Sm1 O10 72.6(2) 2_656 2_656 ?
O11 Sm1 O10 72.6(2) . . ?
O11 Sm1 O10 76.7(3) . 2_656 ?
O11 Sm1 O11 108.6(5) . 2_656 ?
O11 Sm1 N1 91.31(15) 2_656 . ?
O11 Sm1 N1 91.31(15) . 2_656 ?
O11 Sm1 N1 142.05(17) 2_656 2_656 ?
O11 Sm1 N1 142.04(17) . . ?
N1 Sm1 N1 91.9(4) . 2_656 ?
O1 Tb1 O1 130.1(5) 2_656 . ?
O1 Tb1 O10 130.80(13) . . ?
O1 Tb1 O10 76.87(12) 2_656 . ?
O1 Tb1 O10 130.81(13) 2_656 2_656 ?
O1 Tb1 O10 76.88(12) . 2_656 ?
O1 Tb1 O11 146.0(2) 2_656 . ?
O1 Tb1 O11 146.0(2) . 2_656 ?
O1 Tb1 O11 72.48(13) . . ?
O1 Tb1 O11 72.48(13) 2_656 2_656 ?
O1 Tb1 N1 70.9(2) . 2_656 ?
O1 Tb1 N1 76.6(3) . . ?
O1 Tb1 N1 76.6(3) 2_656 2_656 ?
O1 Tb1 N1 70.9(2) 2_656 . ?
O10 Tb1 O10 119.3(5) 2_656 . ?
O10 Tb1 O11 73.5(2) 2_656 . ?
O10 Tb1 O11 69.6(2) . . ?
O10 Tb1 O11 73.5(2) . 2_656 ?
O10 Tb1 O11 69.6(2) 2_656 2_656 ?
O10 Tb1 N1 80.00(14) 2_656 . ?
O10 Tb1 N1 80.00(14) . 2_656 ?
O10 Tb1 N1 147.38(19) 2_656 2_656 ?
O10 Tb1 N1 147.4(2) . . ?
O11 Tb1 O11 102.5(4) . 2_656 ?
O11 Tb1 N1 142.91(14) . . ?
O11 Tb1 N1 142.91(14) 2_656 2_656 ?
O11 Tb1 N1 91.74(14) 2_656 . ?
O11 Tb1 N1 91.74(14) . 2_656 ?
N1 Tb1 N1 97.2(4) . 2_656 ?
C1 Au1 Au2A 96.22(14) . . ?
C1 Au1 Au2B 89.3(3) . . ?
C2 Au1 Au2A 90.53(15) . . ?
C2 Au1 Au2B 96.6(3) . . ?
C2 Au1 C1 172.3(2) . . ?
Au1 Au2A Au1 180.0 . 5_657 ?
C3 Au2A Au1 87.1(2) 5_657 . ?
C3 Au2A Au1 92.9(2) 5_657 5_657 ?
C3 Au2A Au1 92.9(2) . . ?
C3 Au2A Au1 87.1(2) . 5_657 ?
C3 Au2A C3 180.0 5_657 . ?
Au2B Au2B Au1 90.4(6) 5_657 . ?
Au2B Au2B C3 9.2(3) 5_657 . ?
Au2B Au2B N3 163.8(5) 5_657 5_657 ?
C3 Au2B Au1 107.2(10) 5_657 . ?
C3 Au2B Au1 82.3(5) . . ?
C3 Au2B Au2B 159.9(7) 5_657 5_657 ?
C3 Au2B C3 169.1(6) 5_657 . ?
C3 Au2B N3 3.9(5) 5_657 5_657 ?
N3 Au2B Au1 104.0(7) 5_657 . ?
N3 Au2B C3 173.0(4) 5_657 . ?
Sm1 O1 H1A 117(4) . . ?
Sm1 O1 H1B 116(4) . . ?
Tb1 O1 H1A 119(4) . . ?
Tb1 O1 H1B 118(4) . . ?
H1A O1 H1B 101(4) . . ?
H2A O2 H2B 105(4) . . ?
H3A O3 H3B 115(5) . . ?
N10 O10 Sm1 122.3(3) . . ?
N10 O10 Tb1 121.1(3) . . ?
N11 O11 Sm1 121.4(4) . . ?
N11 O11 Tb1 124.4(3) . . ?
C1 N1 Sm1 156.8(5) . . ?
C1 N1 Tb1 154.2(5) . . ?
N1 C1 Au1 173.8(5) . . ?
N2 C2 Au1 175.7(5) . . ?
Au2B C3 Au2B 10.9(6) 5_657 . ?
N3 C3 Au2A 178.8(8) . . ?
N3 C3 Au2B 171.7(10) . 5_657 ?
N3 C3 Au2B 177.1(7) . . ?
C11 C10 H10 119.8 . . ?
N10 C10 H10 119.8 . . ?
N10 C10 C11 120.4(5) . . ?
C10 C11 H11 120.1 . . ?
C12 C11 C10 119.7(5) . . ?
C12 C11 H11 120.1 . . ?
C11 C12 H12 120.2 . . ?
C11 C12 C13 119.6(5) . . ?
C13 C12 H12 120.2 . . ?
C12 C13 H13 120.0 . . ?
C12 C13 C14 119.9(5) . . ?
C14 C13 H13 120.0 . . ?
C13 C14 C15 121.7(5) . . ?
N10 C14 C13 119.3(5) . . ?
N10 C14 C15 118.9(4) . . ?
C16 C15 C14 122.0(5) . . ?
N11 C15 C14 118.3(4) . . ?
N11 C15 C16 119.5(5) . . ?
C15 C16 H16 119.9 . . ?
C15 C16 C17 120.3(5) . . ?
C17 C16 H16 119.9 . . ?
C16 C17 H17 120.3 . . ?
C16 C17 C18 119.4(5) . . ?
C18 C17 H17 120.3 . . ?
C17 C18 H18 120.4 . . ?
C17 C18 C19 119.1(5) . . ?
C19 C18 H18 120.4 . . ?
C18 C19 H19 119.8 . . ?
N11 C19 C18 120.4(5) . . ?
N11 C19 H19 119.8 . . ?
C3 N3 Au2B 4.3(5) . 5_657 ?
O10 N10 C10 119.3(4) . . ?
O10 N10 C14 119.6(4) . . ?
C10 N10 C14 121.0(4) . . ?
O11 N11 C15 120.1(4) . . ?
O11 N11 C19 118.7(4) . . ?
C19 N11 C15 121.2(4) . . ?

loop_
_geom_bond_atom_site_label_1
_geom_bond_atom_site_label_2
_geom_bond_distance
_geom_bond_site_symmetry_2
_geom_bond_publ_flag
Sm1 O1 2.466(7) . ?
Sm1 O1 2.466(7) 2_656 ?
Sm1 O10 2.319(6) 2_656 ?
Sm1 O10 2.319(6) . ?
Sm1 O11 2.316(7) 2_656 ?
Sm1 O11 2.316(8) . ?
Sm1 N1 2.576(9) 2_656 ?
Sm1 N1 2.575(9) . ?
Tb1 O1 2.395(6) 2_656 ?
Tb1 O1 2.395(6) . ?
Tb1 O10 2.396(6) . ?
Tb1 O10 2.396(6) 2_656 ?
Tb1 O11 2.412(7) . ?
Tb1 O11 2.412(7) 2_656 ?
Tb1 N1 2.467(8) . ?
Tb1 N1 2.467(8) 2_656 ?
Au1 Au2A 3.1384(3) . ?
Au1 Au2B 3.044(4) . ?
Au1 C1 1.986(5) . ?
Au1 C2 1.982(5) . ?
Au2A C3 1.967(9) . ?
Au2A C3 1.967(9) 5_657 ?
Au2B Au2B 1.49(6) 5_657 ?
Au2B C3 2.70(3) . ?
Au2B C3 1.25(3) 5_657 ?
Au2B N3 2.38(3) 5_657 ?
O1 H1A 0.920(15) . ?
O1 H1B 0.889(19) . ?
O2 H2A 0.887(19) . ?
O2 H2B 0.887(19) . ?
O3 H3A 0.89(2) . ?
O3 H3B 0.891(19) . ?
O10 N10 1.329(5) . ?
O11 N11 1.326(5) . ?
N1 C1 1.142(7) . ?
C2 N2 1.145(7) . ?
C3 N3 1.139(10) . ?
C10 H10 0.9500 . ?
C10 C11 1.391(7) . ?
C10 N10 1.347(7) . ?
C11 H11 0.9500 . ?
C11 C12 1.359(8) . ?
C12 H12 0.9500 . ?
C12 C13 1.388(8) . ?
C13 H13 0.9500 . ?
C13 C14 1.391(7) . ?
C14 C15 1.473(7) . ?
C14 N10 1.358(6) . ?
C15 C16 1.380(7) . ?
C15 N11 1.359(6) . ?
C16 H16 0.9500 . ?
C16 C17 1.383(8) . ?
C17 H17 0.9500 . ?
C17 C18 1.384(9) . ?
C18 H18 0.9500 . ?
C18 C19 1.388(8) . ?
C19 H19 0.9500 . ?
C19 N11 1.351(6) . ?
